data_2201478
loop_
_publ_author_name
'Lozano Diz, Enrique'
'Therrien, Bruno'
'S\"uss-Fink, Georg'

_publ_section_title
;
 A new heteronuclear trirutheniumcobalt cluster containing a bulky
 phosphine ligand, [CoRu~3~(\m-H)~3~(\m-CO)(CO)~10~(PCy~3~)]
;
_journal_issue 8
_journal_name_full 'Acta Crystallographica Section E'
_journal_page_first m451
_journal_page_last m453
_journal_paper_doi 10.1107/S1600536802013387
_journal_volume 58
_journal_year 2002
_chemical_formula_iupac '[Co Ru3 H3 (C O)11(C18 H33 P)]'
_chemical_formula_moiety 'C29 H36 Co1 O11 P1 Ru3'
_chemical_formula_sum 'C29 H36 Co O11 P Ru3'
_chemical_formula_weight 953.69
_chemical_name_systematic
;
undecacarbonyl-tri-\m-hydrido-(tricyclohexylphosphine)trirutheniumcobalt
;
_space_group_IT_number 14
_symmetry_cell_setting monoclinic
_symmetry_space_group_name_Hall '-P 2yn'
_symmetry_space_group_name_H-M 'P 1 21/n 1'
_atom_sites_solution_hydrogens geom
_atom_sites_solution_primary direct
_atom_sites_solution_secondary difmap
_audit_creation_method SHELXL-97
_cell_angle_alpha 90.00
_cell_angle_beta 92.583(10)
_cell_angle_gamma 90.00
_cell_formula_units_Z 4
_cell_length_a 9.6492(8)
_cell_length_b 16.4487(9)
_cell_length_c 21.6012(17)
_cell_measurement_reflns_used 8000
_cell_measurement_temperature 153(2)
_cell_measurement_theta_max 25.86
_cell_measurement_theta_min 2.26
_cell_volume 3425.0(4)
_computing_cell_refinement 'CELL in IPDS Software'
_computing_data_collection 'EXPOSE in IPDS Software (Stoe & Cie, 2000)'
_computing_data_reduction 'INTEGRATE in IPDS Software'
_computing_molecular_graphics 'ORTEP-3 (Farrugia, 1997)'
_computing_publication_material SHELXL97
_computing_structure_refinement 'SHELXL97 (Sheldrick, 1997)'
_computing_structure_solution 'SHELXS97 (Sheldrick, 1990)'
_diffrn_ambient_temperature 153(2)
_diffrn_detector_area_resol_mean 0
_diffrn_measured_fraction_theta_full 0.969
_diffrn_measured_fraction_theta_max 0.969
_diffrn_measurement_device_type 'Stoe IPDS'
_diffrn_measurement_method '\f-oscillation scan'
_diffrn_radiation_monochromator graphite
_diffrn_radiation_source 'fine-focus sealed tube'
_diffrn_radiation_type MoK\a
_diffrn_radiation_wavelength 0.71073
_diffrn_reflns_av_R_equivalents 0.0336
_diffrn_reflns_av_sigmaI/netI 0.0321
_diffrn_reflns_limit_h_max 11
_diffrn_reflns_limit_h_min -11
_diffrn_reflns_limit_k_max 19
_diffrn_reflns_limit_k_min -19
_diffrn_reflns_limit_l_max 26
_diffrn_reflns_limit_l_min -26
_diffrn_reflns_number 23765
_diffrn_reflns_theta_full 25.86
_diffrn_reflns_theta_max 25.86
_diffrn_reflns_theta_min 2.26
_diffrn_standards_decay_% 0
_diffrn_standards_interval_count 0
_diffrn_standards_interval_time 0
_diffrn_standards_number none
_exptl_absorpt_coefficient_mu 1.875
_exptl_absorpt_correction_T_max 0.830
_exptl_absorpt_correction_T_min 0.375
_exptl_absorpt_correction_type empirical
_exptl_absorpt_process_details '(Walker & Stuart, 1983)'
_exptl_crystal_colour red
_exptl_crystal_density_diffrn 1.850
_exptl_crystal_density_meas ?
_exptl_crystal_density_method 'not measured'
_exptl_crystal_description plate
_exptl_crystal_F_000 1888
_exptl_crystal_size_max 0.75
_exptl_crystal_size_mid 0.45
_exptl_crystal_size_min 0.10
_refine_diff_density_max 2.873
_refine_diff_density_min -0.764
_refine_ls_extinction_method none
_refine_ls_goodness_of_fit_ref 0.917
_refine_ls_hydrogen_treatment constr
_refine_ls_matrix_type full
_refine_ls_number_parameters 430
_refine_ls_number_reflns 6430
_refine_ls_number_restraints 0
_refine_ls_restrained_S_all 0.917
_refine_ls_R_factor_all 0.0487
_refine_ls_R_factor_gt 0.0356
_refine_ls_shift/su_max 0.002
_refine_ls_shift/su_mean 0.000
_refine_ls_structure_factor_coef Fsqd
_refine_ls_weighting_details 'calc w = 1/[\s^2^(Fo^2^)+(0.0661P)^2^] where P = (Fo^2^+2Fc^2^)/3'
_refine_ls_weighting_scheme calc
_refine_ls_wR_factor_gt 0.0865
_refine_ls_wR_factor_ref 0.0907
_reflns_number_gt 4807
_reflns_number_total 6430
_reflns_threshold_expression I>2\s(I)
_cod_data_source_file dn6037.cif
_cod_data_source_block I
_cod_depositor_comments
;
The following automatic conversions were performed:

'_exptl_crystal_density_meas' value 'none' was changed to '?' - the
value is perceived as not measured.

Automatic conversion script
Id: cif_fix_values 3008 2015-01-20 13:52:24Z robertas 
;
_cod_original_sg_symbol_H-M 'P 21/n'
_cod_original_formula_sum 'C29 H36 Co1 O11 P1 Ru3'
_cod_database_code 2201478
_cod_database_fobs_code 2201478

loop_
_symmetry_equiv_pos_as_xyz
'x, y, z'
'-x+1/2, y+1/2, -z+1/2'
'-x, -y, -z'
'x-1/2, -y-1/2, z-1/2'

loop_
_atom_site_label
_atom_site_fract_x
_atom_site_fract_y
_atom_site_fract_z
_atom_site_U_iso_or_equiv
_atom_site_adp_type
_atom_site_calc_flag
_atom_site_refinement_flags
_atom_site_occupancy
_atom_site_disorder_assembly
_atom_site_disorder_group
_atom_site_type_symbol
C1 0.5322(4) 0.2021(3) 0.37067(17) 0.0193(8) Uani d . 1 A 1 C
H1 0.4423 0.1940 0.3486 0.023 Uiso calc R 1 A 1 H
C2 0.5030(4) 0.1991(3) 0.43970(19) 0.0270(10) Uani d . 1 A 1 C
H2A 0.5883 0.2088 0.4641 0.032 Uiso calc R 1 A 1 H
H2B 0.4687 0.1457 0.4502 0.032 Uiso calc R 1 A 1 H
C3 0.3944(5) 0.2642(3) 0.4552(2) 0.0341(11) Uani d . 1 A 1 C
H3A 0.3074 0.2521 0.4329 0.041 Uiso calc R 1 A 1 H
H3B 0.3785 0.2626 0.4992 0.041 Uiso calc R 1 A 1 H
C4 0.4421(5) 0.3479(3) 0.4379(2) 0.0374(11) Uani d . 1 A 1 C
H4A 0.5248 0.3619 0.4628 0.045 Uiso calc R 1 A 1 H
H4B 0.3705 0.3872 0.4466 0.045 Uiso calc R 1 A 1 H
C5 0.4735(5) 0.3522(3) 0.3696(2) 0.0358(11) Uani d . 1 A 1 C
H5A 0.5091 0.4057 0.3602 0.043 Uiso calc R 1 A 1 H
H5B 0.3885 0.3439 0.3446 0.043 Uiso calc R 1 A 1 H
C6 0.5803(4) 0.2875(3) 0.3529(2) 0.0281(10) Uani d . 1 A 1 C
H6A 0.5941 0.2894 0.3087 0.034 Uiso calc R 1 A 1 H
H6B 0.6684 0.2993 0.3745 0.034 Uiso calc R 1 A 1 H
C7 0.5809(4) 0.0266(3) 0.37804(18) 0.0218(9) Uani d . 1 A 1 C
H7 0.5943 0.0332 0.4230 0.026 Uiso calc R 1 A 1 H
C8 0.4261(4) 0.0119(3) 0.3649(2) 0.0329(11) Uani d . 1 A 1 C
H8A 0.4077 0.0034 0.3209 0.040 Uiso calc R 1 A 1 H
H8B 0.3737 0.0590 0.3774 0.040 Uiso calc R 1 A 1 H
C9 0.3808(5) -0.0640(4) 0.4014(2) 0.0455(14) Uani d . 1 A 1 C
H9A 0.3905 -0.0528 0.4454 0.055 Uiso calc R 1 A 1 H
H9B 0.2838 -0.0752 0.3912 0.055 Uiso calc R 1 A 1 H
C10 0.4671(7) -0.1386(4) 0.3866(3) 0.0518(15) Uani d . 1 A 1 C
H10A 0.4399 -0.1837 0.4124 0.062 Uiso calc R 1 A 1 H
H10B 0.4486 -0.1539 0.3436 0.062 Uiso calc R 1 A 1 H
C11 0.6185(6) -0.1230(3) 0.3973(2) 0.0416(12) Uani d . 1 A 1 C
H11A 0.6704 -0.1704 0.3852 0.050 Uiso calc R 1 A 1 H
H11B 0.6387 -0.1134 0.4411 0.050 Uiso calc R 1 A 1 H
C12 0.6639(5) -0.0497(3) 0.3605(2) 0.0310(10) Uani d . 1 A 1 C
H12A 0.6493 -0.0605 0.3165 0.037 Uiso calc R 1 A 1 H
H12B 0.7622 -0.0400 0.3689 0.037 Uiso calc R 1 A 1 H
C13 0.8216(4) 0.1389(3) 0.38563(16) 0.0193(8) Uani d . 1 A 1 C
H13 0.8308 0.1980 0.3893 0.023 Uiso calc R 1 A 1 H
C14 0.9465(4) 0.1106(3) 0.35084(18) 0.0256(9) Uani d . 1 A 1 C
H14A 0.9417 0.1332 0.3093 0.031 Uiso calc R 1 A 1 H
H14B 0.9449 0.0518 0.3473 0.031 Uiso calc R 1 A 1 H
C15 1.0815(4) 0.1374(3) 0.3846(2) 0.0321(11) Uani d . 1 A 1 C
H15A 1.1597 0.1170 0.3625 0.039 Uiso calc R 1 A 1 H
H15B 1.0864 0.1963 0.3849 0.039 Uiso calc R 1 A 1 H
C16 1.0913(4) 0.1063(3) 0.4506(2) 0.0339(11) Uani d . 1 A 1 C
H16A 1.0976 0.0474 0.4504 0.041 Uiso calc R 1 A 1 H
H16B 1.1748 0.1275 0.4716 0.041 Uiso calc R 1 A 1 H
C17 0.9664(4) 0.1320(3) 0.48534(19) 0.0319(11) Uani d . 1 A 1 C
H17A 0.9672 0.1906 0.4902 0.038 Uiso calc R 1 A 1 H
H17B 0.9718 0.1080 0.5264 0.038 Uiso calc R 1 A 1 H
C18 0.8299(4) 0.1061(3) 0.45179(18) 0.0245(9) Uani d . 1 A 1 C
H18A 0.8239 0.0473 0.4510 0.029 Uiso calc R 1 A 1 H
H18B 0.7522 0.1267 0.4741 0.029 Uiso calc R 1 A 1 H
C19 0.6376(5) 0.0062(3) 0.1104(2) 0.0211(10) Uani d P 0.85 A 1 C
C20 0.4468(5) -0.0832(4) 0.1717(2) 0.0360(11) Uani d . 1 A 1 C
C21 0.3252(4) 0.0302(3) 0.0860(2) 0.0271(10) Uani d . 1 A 1 C
C22 0.2658(12) 0.0395(8) 0.2104(5) 0.034(2) Uani d P 0.85 A 1 C
C23 0.2692(5) 0.2094(3) 0.2160(2) 0.0408(13) Uani d . 1 A 1 C
C24 0.3197(4) 0.2094(3) 0.0900(2) 0.0279(10) Uani d . 1 A 1 C
C25 0.4648(7) 0.3199(4) 0.1706(3) 0.0308(12) Uani d P 0.85 A 1 C
C26 0.8115(5) 0.1344(3) 0.10885(19) 0.0319(11) Uani d . 1 A 1 C
C27 0.5844(4) 0.1305(3) 0.0246(2) 0.0287(10) Uani d . 1 A 1 C
C28 0.7888(4) 0.0364(3) 0.23218(17) 0.0243(9) Uani d . 1 A 1 C
C29 0.7793(4) 0.2069(3) 0.23381(18) 0.0251(10) Uani d . 1 A 1 C
O19 0.6894(4) -0.0553(2) 0.10096(16) 0.0294(8) Uani d P 0.85 A 1 O
O20 0.4532(5) -0.1524(3) 0.17556(19) 0.0627(12) Uani d . 1 A 1 O
O21 0.2633(4) 0.0281(2) 0.04067(15) 0.0410(9) Uani d . 1 A 1 O
O22 0.1675(5) 0.0376(4) 0.2371(3) 0.0502(15) Uani d P 0.85 A 1 O
O23 0.1756(4) 0.2176(3) 0.2460(2) 0.0710(14) Uani d . 1 A 1 O
O24 0.2591(4) 0.2132(2) 0.04418(15) 0.0402(8) Uani d . 1 A 1 O
O25 0.4847(5) 0.3879(3) 0.1702(2) 0.0513(12) Uani d P 0.85 A 1 O
O26 0.9293(3) 0.1415(3) 0.10848(16) 0.0496(10) Uani d . 1 A 1 O
O27 0.5637(4) 0.1401(2) -0.02685(14) 0.0417(9) Uani d . 1 A 1 O
O28 0.8663(3) -0.0157(2) 0.22985(15) 0.0399(9) Uani d . 1 A 1 O
O29 0.8496(3) 0.2627(2) 0.23342(15) 0.0391(8) Uani d . 1 A 1 O
P1 0.64760(9) 0.12019(6) 0.34253(4) 0.0149(2) Uani d . 1 A 1 P
Ru1 0.65296(3) 0.11906(2) 0.233179(13) 0.01605(9) Uani d . 1 A 1 Ru
Ru2 0.42985(3) 0.03243(2) 0.163341(14) 0.02085(10) Uani d . 1 A 1 Ru
Ru3 0.42638(3) 0.20460(2) 0.166509(14) 0.01777(10) Uani d P 0.85 A 1 Ru
Co1 0.62732(5) 0.11866(3) 0.10736(2) 0.01966(12) Uani d P 0.85 A 1 Co
H1H 0.5238 0.1863 0.2290 0.050 Uiso d . 1 B 1 H
H2H 0.5376 0.0520 0.2280 0.050 Uiso d . 1 C 1 H
H3H 0.5372 0.2080 0.1234 0.050 Uiso d P 0.85 D 1 H
Ru3B 0.62732(5) 0.11866(3) 0.10736(2) 0.01966(12) Uani d P 0.15 E 2 Ru
Co1B 0.42638(3) 0.20460(2) 0.166509(14) 0.01777(10) Uani d P 0.15 E 2 Co
C22B 0.286(7) 0.020(4) 0.208(3) 0.020(14) Uiso d P 0.15 F 2 C
O22B 0.189(4) 0.002(2) 0.2377(17) 0.045(10) Uiso d P 0.15 F 2 O
C25B 0.408(4) 0.309(3) 0.1891(19) 0.043(10) Uiso d P 0.15 E 2 C
O25B 0.406(3) 0.3798(19) 0.2008(14) 0.058(7) Uiso d P 0.15 E 2 O
C19B 0.6119(18) 0.2422(13) 0.1155(8) 0.000(4) Uiso d P 0.15 E 2 C
O19B 0.6410(19) 0.3101(13) 0.1066(8) 0.025(4) Uiso d P 0.15 E 2 O
H3HB 0.5542 0.0562 0.1124 0.050 Uiso d P 0.15 G 2 H

loop_
_atom_site_aniso_label
_atom_site_aniso_U_11
_atom_site_aniso_U_22
_atom_site_aniso_U_33
_atom_site_aniso_U_12
_atom_site_aniso_U_13
_atom_site_aniso_U_23
C1 0.0158(18) 0.019(2) 0.0228(19) 0.0028(14) 0.0001(14) -0.0005(16)
C2 0.030(2) 0.025(3) 0.027(2) 0.0059(17) 0.0054(17) 0.0014(17)
C3 0.040(3) 0.028(3) 0.035(2) 0.006(2) 0.0130(19) -0.003(2)
C4 0.039(3) 0.028(3) 0.046(3) 0.006(2) 0.013(2) -0.005(2)
C5 0.038(3) 0.018(3) 0.052(3) 0.0072(19) 0.010(2) 0.004(2)
C6 0.032(2) 0.018(3) 0.035(2) 0.0021(17) 0.0086(18) 0.0045(18)
C7 0.029(2) 0.015(2) 0.0215(19) -0.0044(16) 0.0012(16) 0.0032(16)
C8 0.030(2) 0.038(3) 0.031(2) -0.016(2) 0.0029(18) 0.000(2)
C9 0.049(3) 0.055(4) 0.033(2) -0.030(3) 0.005(2) 0.007(2)
C10 0.084(4) 0.029(4) 0.043(3) -0.021(3) 0.006(3) -0.001(2)
C11 0.072(4) 0.019(3) 0.034(2) -0.006(2) 0.007(2) 0.003(2)
C12 0.050(3) 0.017(3) 0.027(2) -0.001(2) 0.0052(19) -0.0007(18)
C13 0.0252(19) 0.016(2) 0.0165(18) 0.0029(15) 0.0047(14) 0.0042(15)
C14 0.0189(18) 0.038(3) 0.0197(18) 0.0005(17) -0.0010(15) 0.0044(18)
C15 0.0138(18) 0.050(3) 0.032(2) -0.0020(18) 0.0004(16) 0.010(2)
C16 0.027(2) 0.039(3) 0.034(2) -0.0015(19) -0.0120(18) 0.007(2)
C17 0.035(2) 0.039(3) 0.021(2) -0.007(2) -0.0089(17) 0.0018(19)
C18 0.0225(19) 0.030(3) 0.0205(19) 0.0002(17) -0.0025(15) -0.0003(17)
C19 0.029(2) 0.019(3) 0.016(2) 0.001(2) -0.0025(17) 0.0015(19)
C20 0.052(3) 0.026(3) 0.029(2) -0.011(2) -0.006(2) 0.001(2)
C21 0.033(2) 0.016(3) 0.032(2) -0.0070(17) -0.0043(18) -0.0003(17)
C22 0.027(5) 0.044(8) 0.032(4) -0.007(4) 0.001(3) -0.004(4)
C23 0.039(3) 0.049(4) 0.034(2) 0.017(2) 0.003(2) 0.005(2)
C24 0.031(2) 0.018(3) 0.035(2) 0.0066(17) -0.0010(18) -0.0003(18)
C25 0.037(3) 0.026(4) 0.029(3) 0.003(3) -0.007(3) 0.000(2)
C26 0.034(2) 0.039(3) 0.023(2) 0.000(2) 0.0023(17) 0.0050(19)
C27 0.027(2) 0.028(3) 0.031(2) 0.0013(17) 0.0070(17) -0.0018(19)
C28 0.023(2) 0.033(3) 0.0167(18) 0.0017(18) 0.0008(15) -0.0019(17)
C29 0.023(2) 0.035(3) 0.0171(18) -0.0020(18) -0.0009(15) 0.0051(17)
O19 0.0340(19) 0.021(2) 0.0340(19) 0.0080(16) 0.0050(15) -0.0037(16)
O20 0.102(3) 0.025(3) 0.059(3) -0.008(2) -0.018(2) 0.0067(19)
O21 0.053(2) 0.035(2) 0.0337(18) -0.0079(15) -0.0145(16) 0.0002(15)
O22 0.027(3) 0.067(5) 0.057(3) -0.006(3) 0.020(2) -0.005(3)
O23 0.053(2) 0.095(4) 0.068(3) 0.034(2) 0.036(2) 0.015(2)
O24 0.048(2) 0.036(2) 0.0345(18) 0.0077(15) -0.0155(15) 0.0005(15)
O25 0.062(3) 0.023(3) 0.067(3) -0.009(2) -0.018(2) -0.001(2)
O26 0.0282(18) 0.077(3) 0.044(2) -0.0052(17) 0.0063(14) 0.0071(19)
O27 0.053(2) 0.048(3) 0.0244(17) 0.0070(17) 0.0002(14) 0.0015(15)
O28 0.0419(19) 0.046(2) 0.0319(17) 0.0239(17) 0.0002(14) -0.0061(15)
O29 0.0401(18) 0.037(2) 0.0397(18) -0.0215(16) -0.0017(14) 0.0079(15)
P1 0.0145(4) 0.0138(6) 0.0164(4) -0.0010(4) 0.0014(3) 0.0008(4)
Ru1 0.01498(14) 0.0178(2) 0.01538(15) -0.00075(12) 0.00039(10) 0.00176(12)
Ru2 0.02312(17) 0.0193(2) 0.02001(17) -0.00484(12) -0.00010(12) 0.00004(12)
Ru3 0.02062(17) 0.0153(2) 0.01712(17) 0.00574(13) -0.00194(12) -0.00007(13)
Co1 0.0185(2) 0.0265(3) 0.0141(2) -0.00057(19) 0.00223(17) 0.00059(19)
Ru3B 0.0185(2) 0.0265(3) 0.0141(2) -0.00057(19) 0.00223(17) 0.00059(19)
Co1B 0.02062(17) 0.0153(2) 0.01712(17) 0.00574(13) -0.00194(12) -0.00007(13)

loop_
_atom_type_symbol
_atom_type_description
_atom_type_scat_dispersion_real
_atom_type_scat_dispersion_imag
_atom_type_scat_source
C C 0.0033 0.0016 'International Tables Vol C Tables 4.2.6.8 and 6.1.1.4'
H H 0.0000 0.0000 'International Tables Vol C Tables 4.2.6.8 and 6.1.1.4'
O O 0.0106 0.0060 'International Tables Vol C Tables 4.2.6.8 and 6.1.1.4'
P P 0.1023 0.0942 'International Tables Vol C Tables 4.2.6.8 and 6.1.1.4'
Ru Ru -1.2594 0.8363 'International Tables Vol C Tables 4.2.6.8 and 6.1.1.4'
Co Co 0.3494 0.9721 'International Tables Vol C Tables 4.2.6.8 and 6.1.1.4'

loop_
_geom_angle_atom_site_label_1
_geom_angle_atom_site_label_2
_geom_angle_atom_site_label_3
_geom_angle
_geom_angle_publ_flag
C2 C1 C6 110.1(3) ?
C2 C1 P1 115.7(3) ?
C6 C1 P1 112.8(3) ?
C1 C2 C3 110.2(3) ?
C4 C3 C2 111.3(4) ?
C3 C4 C5 111.0(4) ?
C4 C5 C6 111.2(4) ?
C1 C6 C5 111.3(4) ?
C8 C7 C12 109.9(4) ?
C8 C7 P1 114.2(3) ?
C12 C7 P1 112.4(3) ?
C7 C8 C9 109.2(4) ?
C10 C9 C8 111.9(4) ?
C11 C10 C9 111.6(4) ?
C10 C11 C12 111.1(5) ?
C11 C12 C7 110.5(4) ?
C14 C13 C18 110.2(3) ?
C14 C13 P1 114.1(3) ?
C18 C13 P1 114.1(3) ?
C13 C14 C15 110.7(3) ?
C16 C15 C14 111.6(4) ?
C17 C16 C15 110.9(4) ?
C16 C17 C18 112.1(4) ?
C13 C18 C17 110.6(3) ?
O19 C19 Co1 153.4(4) yes
O19 C19 Ru2 128.5(4) yes
Co1 C19 Ru2 78.00(18) yes
O20 C20 Ru2 177.8(4) ?
O21 C21 Ru2 179.3(4) ?
O22 C22 Ru2 174.8(12) ?
O23 C23 Ru3 175.7(5) ?
O24 C24 Ru3 178.4(4) ?
O25 C25 Ru3 176.7(5) ?
O26 C26 Co1 177.2(5) ?
O27 C27 Co1 176.5(4) ?
O28 C28 Ru1 176.7(4) ?
O29 C29 Ru1 176.3(4) ?
C7 P1 C1 103.99(19) ?
C7 P1 C13 104.30(18) ?
C1 P1 C13 104.45(18) ?
C7 P1 Ru1 115.56(13) ?
C1 P1 Ru1 111.79(12) ?
C13 P1 Ru1 115.48(11) ?
C28 Ru1 C29 95.89(19) ?
C28 Ru1 P1 93.64(12) ?
C29 Ru1 P1 91.71(12) ?
C28 Ru1 Co1 91.08(11) ?
C29 Ru1 Co1 92.22(12) ?
P1 Ru1 Co1 173.52(3) yes
C28 Ru1 Ru3 147.60(12) ?
C29 Ru1 Ru3 95.94(12) ?
P1 Ru1 Ru3 116.02(3) ?
Co1 Ru1 Ru3 58.420(14) yes
C28 Ru1 Ru2 97.90(13) ?
C29 Ru1 Ru2 146.22(12) ?
P1 Ru1 Ru2 117.89(3) ?
Co1 Ru1 Ru2 56.929(14) yes
Ru3 Ru1 Ru2 57.772(12) yes
C21 Ru2 C20 95.91(19) ?
C21 Ru2 C22 92.7(3) ?
C20 Ru2 C22 94.5(4) ?
C21 Ru2 C19 89.98(17) ?
C20 Ru2 C19 78.3(2) ?
C22 Ru2 C19 172.5(4) ?
C21 Ru2 Co1 88.55(13) ?
C20 Ru2 Co1 120.26(15) ?
C22 Ru2 Co1 144.9(4) ?
C19 Ru2 Co1 42.10(13) ?
C21 Ru2 Ru3 91.95(13) ?
C20 Ru2 Ru3 172.13(13) ?
C22 Ru2 Ru3 85.2(4) ?
C19 Ru2 Ru3 101.70(13) ?
Co1 Ru2 Ru3 59.720(15) ?
C21 Ru2 Ru1 143.40(13) ?
C20 Ru2 Ru1 112.01(14) ?
C22 Ru2 Ru1 107.5(3) ?
C19 Ru2 Ru1 73.91(11) ?
Co1 Ru2 Ru1 57.380(13) ?
Ru3 Ru2 Ru1 60.817(11) yes
C23 Ru3 C24 94.2(2) ?
C23 Ru3 C25 95.1(3) ?
C24 Ru3 C25 95.4(2) ?
C23 Ru3 Co1 151.54(17) ?
C24 Ru3 Co1 89.02(13) ?
C25 Ru3 Co1 112.8(2) ?
C23 Ru3 Ru2 93.79(17) ?
C24 Ru3 Ru2 91.52(14) ?
C25 Ru3 Ru2 168.26(18) ?
Co1 Ru3 Ru2 57.817(14) yes
C23 Ru3 Ru1 109.98(14) ?
C24 Ru3 Ru1 143.92(13) ?
C25 Ru3 Ru1 108.16(16) ?
Co1 Ru3 Ru1 57.052(13) yes
Ru2 Ru3 Ru1 61.412(12) yes
C26 Co1 C27 100.53(19) ?
C26 Co1 C19 95.3(2) ?
C27 Co1 C19 98.6(2) ?
C26 Co1 Ru2 141.68(14) ?
C27 Co1 Ru2 111.12(14) ?
C19 Co1 Ru2 59.91(14) ?
C26 Co1 Ru1 86.35(13) ?
C27 Co1 Ru1 169.91(14) ?
C19 Co1 Ru1 88.00(13) ?
Ru2 Co1 Ru1 65.690(15) yes
C26 Co1 Ru3 129.34(16) ?
C27 Co1 Ru3 105.40(13) ?
C19 Co1 Ru3 122.19(15) ?
Ru2 Co1 Ru3 62.463(15) yes
Ru1 Co1 Ru3 64.528(15) yes

loop_
_geom_bond_atom_site_label_1
_geom_bond_atom_site_label_2
_geom_bond_site_symmetry_2
_geom_bond_distance
_geom_bond_publ_flag
C1 C2 . 1.531(5) ?
C1 C6 . 1.534(6) ?
C1 P1 . 1.866(4) ?
C2 C3 . 1.545(6) ?
C3 C4 . 1.504(7) ?
C4 C5 . 1.521(7) ?
C5 C6 . 1.535(6) ?
C7 C8 . 1.527(6) ?
C7 C12 . 1.545(6) ?
C7 P1 . 1.849(4) ?
C8 C9 . 1.549(7) ?
C9 C10 . 1.525(9) ?
C10 C11 . 1.491(8) ?
C11 C12 . 1.520(6) ?
C13 C14 . 1.521(5) ?
C13 C18 . 1.526(5) ?
C13 P1 . 1.908(4) ?
C14 C15 . 1.530(5) ?
C15 C16 . 1.514(6) ?
C16 C17 . 1.509(7) ?
C17 C18 . 1.534(5) ?
C19 O19 . 1.151(6) yes
C19 Co1 . 1.853(5) yes
C19 Ru2 . 2.392(5) yes
C20 O20 . 1.144(7) ?
C20 Ru2 . 1.917(6) ?
C21 O21 . 1.125(5) ?
C21 Ru2 . 1.912(4) ?
C22 O22 . 1.133(13) ?
C22 Ru2 . 1.922(11) ?
C23 O23 . 1.142(6) ?
C23 Ru3 . 1.897(5) ?
C24 O24 . 1.128(5) ?
C24 Ru3 . 1.909(4) ?
C25 O25 . 1.134(7) ?
C25 Ru3 . 1.934(7) ?
C26 O26 . 1.143(5) ?
C26 Co1 . 1.795(5) ?
C27 O27 . 1.133(5) ?
C27 Co1 . 1.826(4) ?
C28 O28 . 1.140(5) ?
C28 Ru1 . 1.889(4) ?
C29 O29 . 1.142(5) ?
C29 Ru1 . 1.890(4) ?
P1 Ru1 . 2.3651(9) yes
Ru1 Co1 . 2.7179(6) yes
Ru1 Ru3 . 2.9240(5) yes
Ru1 Ru2 . 2.9408(5) yes
Ru2 Co1 . 2.7041(6) yes
Ru2 Ru3 . 2.8331(5) yes
Ru3 Co1 . 2.7592(6) yes
C22B O22B . 1.20(9) ?
C25B O25B . 1.19(5) ?
C19B O19B . 1.17(3) ?

loop_
_geom_torsion_atom_site_label_1
_geom_torsion_atom_site_label_2
_geom_torsion_atom_site_label_3
_geom_torsion_atom_site_label_4
_geom_torsion
C6 C1 C2 C3 56.7(5)
P1 C1 C2 C3 -173.9(3)
C1 C2 C3 C4 -57.7(5)
C2 C3 C4 C5 56.9(5)
C3 C4 C5 C6 -55.7(5)
C2 C1 C6 C5 -56.3(5)
P1 C1 C6 C5 172.8(3)
C4 C5 C6 C1 55.6(5)
C12 C7 C8 C9 57.3(5)
P1 C7 C8 C9 -175.4(3)
C7 C8 C9 C10 -55.6(5)
C8 C9 C10 C11 55.1(6)
C9 C10 C11 C12 -55.8(6)
C10 C11 C12 C7 58.1(5)
C8 C7 C12 C11 -59.3(5)
P1 C7 C12 C11 172.4(3)
C18 C13 C14 C15 -57.3(5)
P1 C13 C14 C15 172.8(3)
C13 C14 C15 C16 56.9(5)
C14 C15 C16 C17 -55.2(6)
C15 C16 C17 C18 54.6(5)
C14 C13 C18 C17 56.4(5)
P1 C13 C18 C17 -173.6(3)
C16 C17 C18 C13 -55.6(5)
C8 C7 P1 C1 54.2(3)
C12 C7 P1 C1 -179.8(3)
C8 C7 P1 C13 163.4(3)
C12 C7 P1 C13 -70.6(3)
C2 C1 P1 C7 45.0(3)
C6 C1 P1 C7 173.1(3)
C2 C1 P1 C13 -64.1(3)
C6 C1 P1 C13 64.0(3)
C14 C13 P1 C7 99.6(3)
C18 C13 P1 C7 -28.3(3)
C14 C13 P1 C1 -151.5(3)
C18 C13 P1 C1 80.5(3)
